data_7232394
loop_
_publ_author_name
'Das, Dhiraj'
'Roy Choudhury, Angshuman'

_publ_section_title
;
 Water-assisted ground state intra-molecular proton transfer in
 2,5-dihydroxy-substituted azobenzenes: experimental and computational
 studies
;
_journal_issue 14
_journal_name_full CrystEngComm
_journal_page_first 2373
_journal_paper_doi 10.1039/C8CE01878B
_journal_volume 21
_journal_year 2019
_chemical_formula_moiety 'C12 H9 Br N2 O2, H2 O'
_chemical_formula_sum 'C12 H11 Br N2 O3'
_chemical_formula_weight 311.14
_space_group_crystal_system monoclinic
_space_group_IT_number 14
_space_group_name_Hall '-P 2yn'
_space_group_name_H-M_alt 'P 1 21/n 1'
_symmetry_space_group_name_Hall '-P 2yn'
_symmetry_space_group_name_H-M 'P 1 21/n 1'
_atom_sites_solution_hydrogens mixed
_atom_sites_solution_primary dual
_audit_creation_date 2018-12-04
_audit_creation_method
;
Olex2 1.2
(compiled 2018.05.29 svn.r3508 for OlexSys, GUI svn.r5506)
;
_audit_update_record
;
2018-12-04 deposited with the CCDC.    2019-02-19 downloaded from the CCDC.
;
_cell_angle_alpha 90
_cell_angle_beta 93.737(3)
_cell_angle_gamma 90
_cell_formula_units_Z 4
_cell_length_a 3.93930(10)
_cell_length_b 13.8586(4)
_cell_length_c 21.9545(7)
_cell_measurement_reflns_used 3808
_cell_measurement_temperature 100.0(2)
_cell_measurement_theta_max 32.8440
_cell_measurement_theta_min 3.0410
_cell_volume 1196.02(6)
_computing_cell_refinement 'CrysAlisPro 1.171.39.35c (Rigaku OD, 2017)'
_computing_data_collection 'CrysAlisPro 1.171.39.35c (Rigaku OD, 2017)'
_computing_data_reduction 'CrysAlisPro 1.171.39.35c (Rigaku OD, 2017)'
_computing_molecular_graphics 'Olex2 (Dolomanov et al., 2009)'
_computing_publication_material 'Olex2 (Dolomanov et al., 2009)'
_computing_structure_refinement 'ShelXL (Sheldrick, 2015)'
_computing_structure_solution 'ShelXT (Sheldrick, 2015)'
_diffrn_ambient_environment N~2~
_diffrn_ambient_temperature 100.0(2)
_diffrn_detector 'CCD plate'
_diffrn_measured_fraction_theta_full 0.999
_diffrn_measured_fraction_theta_max 0.999
_diffrn_measurement_details
;
List of Runs (angles in degrees, time in seconds):

  # Type    Start    End  Width  t~exp~   \w     \q     \k     \f   Frames
#--------------------------------------------------------------------------
  1  \w    -69.00 118.20   0.30   20.00    --   29.89  54.00-180.00  624
  2  \w    -69.00 118.20   0.30   20.00    --   29.89  54.00 -60.00  624
  3  \w    -69.00  20.10   0.30   20.00    --   29.89  54.00  60.00  297
;
_diffrn_measurement_device 'two-circle diffractometer'
_diffrn_measurement_device_type 'XtaLAB Mini (ROW)'
_diffrn_measurement_method '\w scans'
_diffrn_orient_matrix_type 'CrysAlisPro convention (1999,Acta A55,543-557)'
_diffrn_orient_matrix_UB_11 -0.0112007000
_diffrn_orient_matrix_UB_12 0.0507143000
_diffrn_orient_matrix_UB_13 -0.0040534000
_diffrn_orient_matrix_UB_21 -0.0707313000
_diffrn_orient_matrix_UB_22 -0.0069817000
_diffrn_orient_matrix_UB_23 -0.0302272000
_diffrn_orient_matrix_UB_31 -0.1655726000
_diffrn_orient_matrix_UB_32 -0.0004454000
_diffrn_orient_matrix_UB_33 0.0108699000
_diffrn_radiation_monochromator graphite
_diffrn_radiation_probe x-ray
_diffrn_radiation_type MoK\a
_diffrn_radiation_wavelength 0.71073
_diffrn_reflns_av_R_equivalents 0.0341
_diffrn_reflns_av_unetI/netI 0.0281
_diffrn_reflns_Laue_measured_fraction_full 0.999
_diffrn_reflns_Laue_measured_fraction_max 0.999
_diffrn_reflns_limit_h_max 4
_diffrn_reflns_limit_h_min -4
_diffrn_reflns_limit_k_max 16
_diffrn_reflns_limit_k_min -16
_diffrn_reflns_limit_l_max 21
_diffrn_reflns_limit_l_min -26
_diffrn_reflns_number 8806
_diffrn_reflns_point_group_measured_fraction_full 0.999
_diffrn_reflns_point_group_measured_fraction_max 0.999
_diffrn_reflns_theta_full 24.994
_diffrn_reflns_theta_max 24.994
_diffrn_reflns_theta_min 2.940
_diffrn_source 'fine-focus sealed X-ray tube'
_diffrn_source_type 'Rigaku (Mo) X-ray Source'
_exptl_absorpt_coefficient_mu 3.439
_exptl_absorpt_correction_T_max 1.00000
_exptl_absorpt_correction_T_min 0.82783
_exptl_absorpt_correction_type multi-scan
_exptl_absorpt_process_details
;
CrysAlisPro 1.171.39.35c (Rigaku Oxford Diffraction, 2017)
Empirical absorption correction using spherical harmonics,
 implemented in SCALE3 ABSPACK scaling algorithm.
;
_exptl_crystal_colour 'clear dark orange'
_exptl_crystal_colour_lustre clear
_exptl_crystal_colour_modifier dark
_exptl_crystal_colour_primary orange
_exptl_crystal_density_diffrn 1.728
_exptl_crystal_description plate
_exptl_crystal_F_000 624
_exptl_crystal_size_max 0.2
_exptl_crystal_size_mid 0.15
_exptl_crystal_size_min 0.12
_refine_diff_density_max 0.807
_refine_diff_density_min -0.370
_refine_diff_density_rms 0.083
_refine_ls_extinction_method none
_refine_ls_goodness_of_fit_ref 1.101
_refine_ls_hydrogen_treatment mixed
_refine_ls_matrix_type full
_refine_ls_number_parameters 179
_refine_ls_number_reflns 2110
_refine_ls_number_restraints 0
_refine_ls_restrained_S_all 1.101
_refine_ls_R_factor_all 0.0365
_refine_ls_R_factor_gt 0.0309
_refine_ls_shift/su_max 0.001
_refine_ls_shift/su_mean 0.000
_refine_ls_structure_factor_coef Fsqd
_refine_ls_weighting_details 'w=1/[\s^2^(Fo^2^)+(0.0318P)^2^+1.6498P] where P=(Fo^2^+2Fc^2^)/3'
_refine_ls_weighting_scheme calc
_refine_ls_wR_factor_gt 0.0715
_refine_ls_wR_factor_ref 0.0761
_reflns_Friedel_coverage 0.000
_reflns_number_gt 1881
_reflns_number_total 2110
_reflns_threshold_expression 'I > 2\s(I)'
_cod_data_source_file c8ce01878b2.cif
_cod_data_source_block dd-100k
_cod_depositor_comments 'Adding full bibliography for 7232391--7232396.cif.'
_cod_database_code 7232394
_shelx_shelxl_version_number 2014/7
_chemical_oxdiff_usercomment '0.2 mm loop'
_shelx_space_group_comment
;
The symmetry employed for this shelxl refinement is uniquely defined
by the following loop, which should always be used as a source of
symmetry information in preference to the above space-group names.
They are only intended as comments.
;
_shelx_estimated_absorpt_t_max 0.683
_shelx_estimated_absorpt_t_min 0.546
_reflns_odcompleteness_completeness 99.78
_reflns_odcompleteness_iscentric 1
_reflns_odcompleteness_theta 25.30
_olex2_refinement_description
;
1. Fixed Uiso
 At 1.2 times of:
  All C(H) groups
2.a Aromatic/amide H refined with riding coordinates:
 C3(H3), C4(H4), C6(H6), C5(H5), C12(H12), C11(H11), C9(H9)
;
_olex2_submission_special_instructions 'No special instructions were received'
_oxdiff_exptl_absorpt_empirical_details
;
Empirical correction (ABSPACK) includes:
- Absorption correction using spherical harmonics
- Frame scaling
;
_oxdiff_exptl_absorpt_empirical_full_max 1.283
_oxdiff_exptl_absorpt_empirical_full_min 0.876

loop_
_space_group_symop_operation_xyz
'x, y, z'
'-x+1/2, y+1/2, -z+1/2'
'-x, -y, -z'
'x-1/2, -y-1/2, z-1/2'

loop_
_atom_site_label
_atom_site_type_symbol
_atom_site_fract_x
_atom_site_fract_y
_atom_site_fract_z
_atom_site_U_iso_or_equiv
_atom_site_adp_type
_atom_site_occupancy
_atom_site_site_symmetry_order
_atom_site_calc_flag
_atom_site_refinement_flags_posn
Br1 Br 0.21238(7) 0.29144(2) 0.73050(2) 0.02057(12) Uani 1 1 d .
O2 O 0.5188(5) 0.33827(14) 0.57987(9) 0.0198(4) Uani 1 1 d .
O1 O 0.9246(6) 0.34085(17) 0.38036(10) 0.0240(5) Uani 1 1 d .
O3 O 0.0156(7) 0.47303(16) 0.60717(11) 0.0282(5) Uani 1 1 d .
N1 N 0.2648(6) 0.17811(18) 0.61166(11) 0.0173(5) Uani 1 1 d .
N2 N 0.3331(6) 0.13949(17) 0.55983(11) 0.0176(5) Uani 1 1 d .
C3 C -0.0955(7) 0.1124(2) 0.75746(14) 0.0203(6) Uani 1 1 d .
H3 H -0.1258 0.1408 0.7961 0.024 Uiso 1 1 calc R
C1 C 0.1043(7) 0.1235(2) 0.65563(13) 0.0170(6) Uani 1 1 d .
C4 C -0.2041(7) 0.0184(2) 0.74526(15) 0.0214(6) Uani 1 1 d .
H4 H -0.3075 -0.0178 0.7758 0.026 Uiso 1 1 calc R
C6 C -0.0112(7) 0.0294(2) 0.64355(14) 0.0193(6) Uani 1 1 d .
H6 H 0.0137 0.0013 0.6046 0.023 Uiso 1 1 calc R
C5 C -0.1612(7) -0.0226(2) 0.68831(14) 0.0207(6) Uani 1 1 d .
H5 H -0.2357 -0.0868 0.6802 0.025 Uiso 1 1 calc R
C8 C 0.5728(7) 0.2964(2) 0.52852(14) 0.0171(6) Uani 1 1 d .
C10 C 0.7837(7) 0.2982(2) 0.42715(14) 0.0178(6) Uani 1 1 d .
C7 C 0.4844(7) 0.1950(2) 0.51933(13) 0.0168(6) Uani 1 1 d .
C2 C 0.0570(7) 0.1640(2) 0.71268(14) 0.0185(6) Uani 1 1 d .
C12 C 0.5545(7) 0.1491(2) 0.46319(13) 0.0189(6) Uani 1 1 d .
H12 H 0.4976 0.0830 0.4571 0.023 Uiso 1 1 calc R
C11 C 0.7008(8) 0.1984(2) 0.41853(14) 0.0208(6) Uani 1 1 d .
H11 H 0.7482 0.1668 0.3816 0.025 Uiso 1 1 calc R
C9 C 0.7224(7) 0.3457(2) 0.48067(13) 0.0186(6) Uani 1 1 d .
H9 H 0.7812 0.4119 0.4853 0.022 Uiso 1 1 calc R
H1A H 0.308(8) 0.232(3) 0.6169(15) 0.018(9) Uiso 1 1 d .
H3A H -0.175(13) 0.437(3) 0.600(2) 0.068(15) Uiso 1 1 d .
H3B H 0.205(11) 0.437(3) 0.6019(19) 0.050(12) Uiso 1 1 d .
H1 H 0.946(10) 0.402(3) 0.3867(18) 0.042(11) Uiso 1 1 d .

loop_
_atom_site_aniso_label
_atom_site_aniso_U_11
_atom_site_aniso_U_22
_atom_site_aniso_U_33
_atom_site_aniso_U_23
_atom_site_aniso_U_13
_atom_site_aniso_U_12
Br1 0.02487(19) 0.01516(17) 0.0221(2) -0.00319(11) 0.00506(13) -0.00166(11)
O2 0.0249(11) 0.0162(10) 0.0192(11) -0.0018(8) 0.0084(9) -0.0022(8)
O1 0.0322(12) 0.0216(12) 0.0190(12) -0.0009(9) 0.0076(9) -0.0018(10)
O3 0.0292(12) 0.0186(11) 0.0374(14) -0.0036(10) 0.0064(11) -0.0033(10)
N1 0.0200(13) 0.0124(13) 0.0196(14) -0.0009(10) 0.0030(10) -0.0021(10)
N2 0.0180(12) 0.0179(12) 0.0169(13) -0.0013(10) 0.0004(10) 0.0009(10)
C3 0.0179(14) 0.0233(16) 0.0199(16) -0.0005(12) 0.0018(12) 0.0028(12)
C1 0.0162(13) 0.0172(14) 0.0177(16) 0.0019(12) 0.0018(11) 0.0032(11)
C4 0.0206(14) 0.0211(15) 0.0228(17) 0.0052(12) 0.0037(12) -0.0023(12)
C6 0.0191(14) 0.0180(15) 0.0206(16) -0.0006(12) 0.0008(12) 0.0018(12)
C5 0.0215(15) 0.0143(14) 0.0261(17) 0.0017(12) 0.0004(12) -0.0002(12)
C8 0.0157(14) 0.0179(15) 0.0177(16) -0.0029(11) 0.0008(11) 0.0010(11)
C10 0.0171(14) 0.0191(15) 0.0170(16) 0.0041(12) 0.0008(12) 0.0012(11)
C7 0.0180(14) 0.0157(14) 0.0168(16) 0.0001(11) 0.0017(12) 0.0007(11)
C2 0.0208(14) 0.0141(14) 0.0206(16) -0.0023(12) 0.0014(12) 0.0001(12)
C12 0.0205(14) 0.0171(14) 0.0190(16) -0.0034(12) 0.0013(12) -0.0021(12)
C11 0.0247(15) 0.0212(15) 0.0166(16) -0.0031(12) 0.0019(12) 0.0037(12)
C9 0.0210(14) 0.0163(14) 0.0191(16) -0.0007(12) 0.0051(12) -0.0020(12)

loop_
_atom_type_symbol
_atom_type_description
_atom_type_scat_dispersion_real
_atom_type_scat_dispersion_imag
_atom_type_scat_source
C C 0.0033 0.0016 'International Tables Vol C Tables 4.2.6.8 and 6.1.1.4'
H H 0.0000 0.0000 'International Tables Vol C Tables 4.2.6.8 and 6.1.1.4'
Br Br -0.2901 2.4595 'International Tables Vol C Tables 4.2.6.8 and 6.1.1.4'
N N 0.0061 0.0033 'International Tables Vol C Tables 4.2.6.8 and 6.1.1.4'
O O 0.0106 0.0060 'International Tables Vol C Tables 4.2.6.8 and 6.1.1.4'

loop_
_geom_angle_atom_site_label_1
_geom_angle_atom_site_label_2
_geom_angle_atom_site_label_3
_geom_angle
C10 O1 H1 111(3)
H3A O3 H3B 111(4)
N2 N1 C1 120.4(2)
N2 N1 H1A 118(3)
C1 N1 H1A 121(2)
N1 N2 C7 118.0(2)
C4 C3 H3 120.4
C2 C3 H3 120.4
C2 C3 C4 119.3(3)
C6 C1 N1 121.7(3)
C2 C1 N1 119.4(3)
C2 C1 C6 118.9(3)
C3 C4 H4 120.0
C3 C4 C5 120.1(3)
C5 C4 H4 120.0
C1 C6 H6 120.0
C5 C6 C1 119.9(3)
C5 C6 H6 120.0
C4 C5 H5 119.7
C6 C5 C4 120.5(3)
C6 C5 H5 119.7
O2 C8 C7 120.0(3)
O2 C8 C9 121.9(3)
C9 C8 C7 118.0(3)
O1 C10 C11 115.4(3)
O1 C10 C9 123.2(3)
C9 C10 C11 121.5(3)
N2 C7 C8 124.9(3)
N2 C7 C12 115.7(2)
C12 C7 C8 119.4(3)
C3 C2 Br1 118.9(2)
C3 C2 C1 121.3(3)
C1 C2 Br1 119.9(2)
C7 C12 H12 119.5
C11 C12 C7 121.0(3)
C11 C12 H12 119.5
C10 C11 H11 120.1
C12 C11 C10 119.7(3)
C12 C11 H11 120.1
C8 C9 H9 119.8
C10 C9 C8 120.4(3)
C10 C9 H9 119.8

loop_
_geom_bond_atom_site_label_1
_geom_bond_atom_site_label_2
_geom_bond_distance
Br1 C2 1.901(3)
O2 C8 1.298(4)
O1 C10 1.337(4)
O1 H1 0.87(4)
O3 H3A 0.91(5)
O3 H3B 0.91(5)
N1 N2 1.301(3)
N1 C1 1.408(4)
N1 H1A 0.77(3)
N2 C7 1.344(4)
C3 H3 0.9500
C3 C4 1.391(4)
C3 C2 1.384(4)
C1 C6 1.401(4)
C1 C2 1.396(4)
C4 H4 0.9500
C4 C5 1.394(4)
C6 H6 0.9500
C6 C5 1.382(4)
C5 H5 0.9500
C8 C7 1.458(4)
C8 C9 1.414(4)
C10 C11 1.431(4)
C10 C9 1.382(4)
C7 C12 1.430(4)
C12 H12 0.9500
C12 C11 1.354(4)
C11 H11 0.9500
C9 H9 0.9500
